data_2240464
loop_
_publ_author_name
'Shi, Yabin'
'Lou, Benyong'

_publ_section_title
;
 Crystal structure of
 tetraaquabis(1,3-dimethyl-2,6-dioxo-3,7-dihydro-1<i>H</i>-purin-9-ido)magnesium
;
_journal_issue 3
_journal_name_full 'Acta Crystallographica Section E'
_journal_page_first 321
_journal_page_last 323
_journal_paper_doi 10.1107/S2056989015003758
_journal_volume 71
_journal_year 2015
_chemical_formula_iupac '[Mg (C7 H7 N4 O2)2 (H2 O)4]'
_chemical_formula_moiety '2(C7 H7 N4 O2) Mg,4(H2 O)'
_chemical_formula_sum 'C14 H22 Mg N8 O8'
_chemical_formula_weight 454.71
_chemical_name_systematic tetraaquabis(1,3-dimethyl-2,6-dioxo-3,7-dihydro-1<i>H</i>-purin-9-ido)magnesium(II)
_space_group_IT_number 14
_symmetry_cell_setting monoclinic
_symmetry_space_group_name_Hall '-P 2ybc'
_symmetry_space_group_name_H-M 'P 1 21/c 1'
_atom_sites_solution_hydrogens geom
_atom_sites_solution_primary direct
_atom_sites_solution_secondary difmap
_audit_creation_method SHELXL-97
_cell_angle_alpha 90.00
_cell_angle_beta 105.169(9)
_cell_angle_gamma 90.00
_cell_formula_units_Z 2
_cell_length_a 7.694(4)
_cell_length_b 13.399(7)
_cell_length_c 9.739(5)
_cell_measurement_reflns_used 2170
_cell_measurement_temperature 295(2)
_cell_measurement_theta_max 27.4972
_cell_measurement_theta_min 2.6475
_cell_volume 969.0(9)
_computing_cell_refinement
;
CrystalClear (Rigaku, 2000)
;
_computing_data_collection
;
CrystalClear (Rigaku, 2000)
;
_computing_data_reduction
;
CrystalClear (Rigaku, 2000)
;
_computing_molecular_graphics
;
X-SEED (Barbour, 2001)
;
_computing_publication_material
;
SHELXL97 (Sheldrick, 2008)
;
_computing_structure_refinement
;
SHELXL97 (Sheldrick, 2008)
;
_computing_structure_solution
;
SHELXS97 (Sheldrick, 2008)
;
_diffrn_ambient_temperature 293(2)
_diffrn_detector_area_resol_mean 14.6306
_diffrn_measured_fraction_theta_full 0.966
_diffrn_measured_fraction_theta_max 0.966
_diffrn_measurement_device_type 'Rigaku CCD'
_diffrn_measurement_method CCD_Profile_fitting
_diffrn_radiation_monochromator graphite
_diffrn_radiation_source 'fine-focus sealed tube'
_diffrn_radiation_type MoK\a
_diffrn_radiation_wavelength 0.71073
_diffrn_reflns_av_R_equivalents 0.0318
_diffrn_reflns_av_sigmaI/netI 0.0306
_diffrn_reflns_limit_h_max 9
_diffrn_reflns_limit_h_min -8
_diffrn_reflns_limit_k_max 17
_diffrn_reflns_limit_k_min -17
_diffrn_reflns_limit_l_max 12
_diffrn_reflns_limit_l_min -11
_diffrn_reflns_number 7442
_diffrn_reflns_theta_full 27.51
_diffrn_reflns_theta_max 27.51
_diffrn_reflns_theta_min 2.65
_exptl_absorpt_coefficient_mu 0.156
_exptl_absorpt_correction_T_max 1.0000
_exptl_absorpt_correction_T_min 0.9489
_exptl_absorpt_correction_type multi-scan
_exptl_absorpt_process_details
;
(CrystalClear; Rigaku, 2000)
;
_exptl_crystal_colour colorless
_exptl_crystal_density_diffrn 1.558
_exptl_crystal_density_method 'not measured'
_exptl_crystal_description prism
_exptl_crystal_F_000 476
_exptl_crystal_size_max 0.2
_exptl_crystal_size_mid 0.2
_exptl_crystal_size_min 0.2
_refine_diff_density_max 0.288
_refine_diff_density_min -0.251
_refine_ls_extinction_method none
_refine_ls_goodness_of_fit_ref 1.094
_refine_ls_hydrogen_treatment mixed
_refine_ls_matrix_type full
_refine_ls_number_parameters 160
_refine_ls_number_reflns 2153
_refine_ls_number_restraints 4
_refine_ls_restrained_S_all 1.093
_refine_ls_R_factor_all 0.0639
_refine_ls_R_factor_gt 0.0490
_refine_ls_shift/su_max 0.000
_refine_ls_shift/su_mean 0.000
_refine_ls_structure_factor_coef Fsqd
_refine_ls_weighting_details 'calc w=1/[\s^2^(Fo^2^)+(0.0542P)^2^+0.4099P] where P=(Fo^2^+2Fc^2^)/3'
_refine_ls_weighting_scheme calc
_refine_ls_wR_factor_gt 0.1137
_refine_ls_wR_factor_ref 0.1227
_reflns_number_gt 1738
_reflns_number_total 2153
_reflns_threshold_expression I>2\s(I)
_cod_data_source_file lh5752sup1.cf
_cod_data_source_block I
_cod_original_sg_symbol_H-M 'P 21/c'
_cod_database_code 2240464
_cod_database_fobs_code 2240464

loop_
_symmetry_equiv_pos_as_xyz
'x, y, z'
'-x, y+1/2, -z+1/2'
'-x, -y, -z'
'x, -y-1/2, z-1/2'

loop_
_atom_site_type_symbol
_atom_site_label
_atom_site_fract_x
_atom_site_fract_y
_atom_site_fract_z
_atom_site_U_iso_or_equiv
_atom_site_adp_type
_atom_site_calc_flag
_atom_site_refinement_flags
_atom_site_occupancy
_atom_site_symmetry_multiplicity
Mg Mg1 0.5000 0.0000 0.5000 0.0220(2) Uani d S 1 2
O O1 0.0856(2) -0.02565(12) -0.27579(14) 0.0366(4) Uani d . 1 1
O O2 0.2118(2) -0.14692(11) 0.17770(15) 0.0396(4) Uani d . 1 1
O O3 0.5654(2) 0.14587(11) 0.56135(16) 0.0361(4) Uani d D 1 1
O O4 0.2306(2) 0.02272(14) 0.49391(16) 0.0419(4) Uani d D 1 1
N N1 0.4375(2) 0.04557(11) 0.27257(16) 0.0253(4) Uani d . 1 1
N N2 0.4425(2) 0.16133(12) 0.09955(17) 0.0295(4) Uani d . 1 1
N N3 0.2518(2) 0.07368(12) -0.10112(17) 0.0277(4) Uani d . 1 1
N N4 0.1533(2) -0.08355(12) -0.04781(17) 0.0260(4) Uani d . 1 1
C C1 0.4967(3) 0.13335(14) 0.2386(2) 0.0285(4) Uani d . 1 1
H H1 0.5733 0.1745 0.3083 0.034 Uiso calc R 1 1
C C2 0.3344(2) 0.01127(14) 0.14086(19) 0.0231(4) Uani d . 1 1
C C3 0.3417(3) 0.08329(14) 0.0411(2) 0.0241(4) Uani d . 1 1
C C4 0.2540(4) 0.15494(17) -0.2003(2) 0.0426(6) Uani d . 1 1
H H4A 0.3623 0.1497 -0.2350 0.064 Uiso calc R 1 1
H H4B 0.2543 0.2190 -0.1517 0.064 Uiso calc R 1 1
H H4C 0.1468 0.1507 -0.2809 0.064 Uiso calc R 1 1
C C5 0.0602(3) -0.17694(16) -0.1029(2) 0.0379(5) Uani d . 1 1
H H5A -0.0695 -0.1645 -0.1367 0.057 Uiso calc R 1 1
H H5B 0.0827 -0.2270 -0.0269 0.057 Uiso calc R 1 1
H H5C 0.1054 -0.2016 -0.1819 0.057 Uiso calc R 1 1
C C6 0.1602(2) -0.01192(15) -0.1483(2) 0.0263(4) Uani d . 1 1
C C7 0.2344(3) -0.07757(14) 0.1001(2) 0.0256(4) Uani d . 1 1
H H3A 0.505(3) 0.2015(13) 0.557(3) 0.058(8) Uiso d D 1 1
H H3B 0.644(3) 0.149(2) 0.6439(17) 0.059(9) Uiso d D 1 1
H H4D 0.188(4) 0.007(2) 0.566(2) 0.072(10) Uiso d D 1 1
H H4E 0.142(3) 0.023(2) 0.4175(19) 0.055(8) Uiso d D 1 1

loop_
_atom_site_aniso_label
_atom_site_aniso_U_11
_atom_site_aniso_U_22
_atom_site_aniso_U_33
_atom_site_aniso_U_12
_atom_site_aniso_U_13
_atom_site_aniso_U_23
Mg1 0.0247(5) 0.0223(4) 0.0169(5) 0.0003(3) 0.0018(3) 0.0002(3)
O1 0.0312(8) 0.0563(10) 0.0181(7) -0.0009(7) -0.0013(6) -0.0023(6)
O2 0.0501(9) 0.0329(8) 0.0287(8) -0.0141(7) -0.0021(7) 0.0066(6)
O3 0.0495(10) 0.0243(7) 0.0278(8) 0.0015(7) -0.0020(7) -0.0018(6)
O4 0.0278(8) 0.0722(12) 0.0239(9) 0.0027(8) 0.0034(7) 0.0008(8)
N1 0.0292(9) 0.0234(8) 0.0207(8) -0.0013(6) 0.0022(7) -0.0005(6)
N2 0.0375(9) 0.0255(8) 0.0238(9) -0.0042(7) 0.0052(7) 0.0021(6)
N3 0.0311(9) 0.0309(9) 0.0189(8) 0.0003(7) 0.0026(7) 0.0055(6)
N4 0.0252(8) 0.0274(8) 0.0225(8) -0.0018(6) 0.0010(7) -0.0027(6)
C1 0.0323(10) 0.0253(10) 0.0257(10) -0.0041(8) 0.0037(8) -0.0012(8)
C2 0.0242(9) 0.0244(9) 0.0193(9) 0.0017(7) 0.0035(7) 0.0005(7)
C3 0.0248(9) 0.0253(9) 0.0211(9) 0.0040(7) 0.0042(7) 0.0007(7)
C4 0.0566(15) 0.0412(13) 0.0274(12) 0.0027(11) 0.0064(10) 0.0114(9)
C5 0.0399(12) 0.0357(11) 0.0332(12) -0.0078(9) 0.0011(10) -0.0100(9)
C6 0.0202(9) 0.0367(11) 0.0205(10) 0.0047(8) 0.0029(7) -0.0006(8)
C7 0.0257(10) 0.0274(9) 0.0223(10) 0.0003(7) 0.0039(8) 0.0000(7)

loop_
_atom_type_symbol
_atom_type_description
_atom_type_scat_dispersion_real
_atom_type_scat_dispersion_imag
_atom_type_scat_source
C C 0.0033 0.0016 'International Tables Vol C Tables 4.2.6.8 and 6.1.1.4'
H H 0.0000 0.0000 'International Tables Vol C Tables 4.2.6.8 and 6.1.1.4'
N N 0.0061 0.0033 'International Tables Vol C Tables 4.2.6.8 and 6.1.1.4'
O O 0.0106 0.0060 'International Tables Vol C Tables 4.2.6.8 and 6.1.1.4'
Mg Mg 0.0486 0.0363 'International Tables Vol C Tables 4.2.6.8 and 6.1.1.4'

loop_
_geom_angle_atom_site_label_1
_geom_angle_atom_site_label_2
_geom_angle_atom_site_label_3
_geom_angle_site_symmetry_1
_geom_angle_site_symmetry_3
_geom_angle
_geom_angle_publ_flag
O3 Mg1 O3 3_656 . 180.00(3) yes
O3 Mg1 O4 3_656 3_656 92.02(7) ?
O3 Mg1 O4 . 3_656 87.98(7) yes
O3 Mg1 O4 3_656 . 87.98(7) ?
O3 Mg1 O4 . . 92.02(7) yes
O4 Mg1 O4 3_656 . 180.0 yes
O3 Mg1 N1 3_656 3_656 90.06(6) ?
O3 Mg1 N1 . 3_656 89.94(6) yes
O4 Mg1 N1 3_656 3_656 88.69(6) ?
O4 Mg1 N1 . 3_656 91.31(6) yes
O3 Mg1 N1 3_656 . 89.94(6) ?
O3 Mg1 N1 . . 90.06(6) yes
O4 Mg1 N1 3_656 . 91.31(6) ?
O4 Mg1 N1 . . 88.69(6) yes
N1 Mg1 N1 3_656 . 180.0 yes
Mg1 O3 H3A . . 135.0(19) ?
Mg1 O3 H3B . . 111.8(19) ?
H3A O3 H3B . . 103(3) ?
Mg1 O4 H4D . . 122(2) ?
Mg1 O4 H4E . . 125.3(19) ?
H4D O4 H4E . . 108(3) ?
C1 N1 C2 . . 102.20(16) ?
C1 N1 Mg1 . . 119.32(12) ?
C2 N1 Mg1 . . 138.26(13) ?
C3 N2 C1 . . 101.59(16) ?
C6 N3 C3 . . 119.72(16) ?
C6 N3 C4 . . 120.00(17) ?
C3 N3 C4 . . 120.28(17) ?
C6 N4 C7 . . 126.42(16) ?
C6 N4 C5 . . 115.94(16) ?
C7 N4 C5 . . 117.55(16) ?
N1 C1 N2 . . 116.97(17) ?
N1 C1 H1 . . 121.5 ?
N2 C1 H1 . . 121.5 ?
C3 C2 N1 . . 107.34(17) ?
C3 C2 C7 . . 120.60(17) ?
N1 C2 C7 . . 132.06(17) ?
N2 C3 C2 . . 111.89(17) ?
N2 C3 N3 . . 125.57(17) ?
C2 C3 N3 . . 122.53(17) ?
N3 C4 H4A . . 109.5 ?
N3 C4 H4B . . 109.5 ?
H4A C4 H4B . . 109.5 ?
N3 C4 H4C . . 109.5 ?
H4A C4 H4C . . 109.5 ?
H4B C4 H4C . . 109.5 ?
N4 C5 H5A . . 109.5 ?
N4 C5 H5B . . 109.5 ?
H5A C5 H5B . . 109.5 ?
N4 C5 H5C . . 109.5 ?
H5A C5 H5C . . 109.5 ?
H5B C5 H5C . . 109.5 ?
O1 C6 N3 . . 121.81(19) ?
O1 C6 N4 . . 120.91(19) ?
N3 C6 N4 . . 117.28(17) ?
O2 C7 N4 . . 118.96(17) ?
O2 C7 C2 . . 127.74(18) ?
N4 C7 C2 . . 113.31(17) ?

loop_
_geom_bond_atom_site_label_1
_geom_bond_atom_site_label_2
_geom_bond_site_symmetry_2
_geom_bond_distance
_geom_bond_publ_flag
Mg1 O3 3_656 2.0672(17) yes
Mg1 O3 . 2.0672(17) ?
Mg1 O4 3_656 2.081(2) yes
Mg1 O4 . 2.081(2) ?
Mg1 N1 3_656 2.2255(19) yes
Mg1 N1 . 2.2255(19) ?
O1 C6 . 1.238(2) ?
O2 C7 . 1.238(2) ?
O3 H3A . 0.875(10) ?
O3 H3B . 0.872(10) ?
O4 H4D . 0.873(10) ?
O4 H4E . 0.867(10) ?
N1 C1 . 1.334(3) ?
N1 C2 . 1.398(2) ?
N2 C3 . 1.337(2) ?
N2 C1 . 1.361(3) ?
N3 C6 . 1.361(3) ?
N3 C3 . 1.383(2) ?
N3 C4 . 1.459(3) ?
N4 C6 . 1.382(3) ?
N4 C7 . 1.414(3) ?
N4 C5 . 1.472(3) ?
C1 H1 . 0.9500 ?
C2 C3 . 1.381(3) ?
C2 C7 . 1.416(3) ?
C4 H4A . 0.9800 ?
C4 H4B . 0.9800 ?
C4 H4C . 0.9800 ?
C5 H5A . 0.9800 ?
C5 H5B . 0.9800 ?
C5 H5C . 0.9800 ?

loop_
_geom_hbond_atom_site_label_D
_geom_hbond_atom_site_label_H
_geom_hbond_atom_site_label_A
_geom_hbond_site_symmetry_A
_geom_hbond_distance_DH
_geom_hbond_distance_HA
_geom_hbond_distance_DA
_geom_hbond_angle_DHA
O3 H3A N2 4_566 0.875(10) 1.970(14) 2.809(3) 160(3)
O3 H3B O2 3_656 0.872(10) 1.800(11) 2.668(2) 173(3)
O4 H4E O1 3 0.867(10) 1.926(12) 2.780(2) 168(3)
O4 H4D O1 1_556 0.873(10) 1.956(11) 2.829(3) 178(3)
